data_7003193
loop_
_publ_author_name
'Heinze, Katja'
'Reinhart, Anja'

_publ_section_title
;
 Structural and photophysical studies of trans-AB2C-substituted
 porphyrin ligands and their zinc and copper complexes
;
_journal_issue 4
_journal_name_full 'Dalton Transactions'
_journal_page_first 469
_journal_page_last 480
_journal_paper_doi 10.1039/b713779f
_journal_year 2008
_chemical_formula_moiety 'C46 H31 N5 O4'
_chemical_formula_sum 'C46 H31 N5 O4'
_chemical_formula_weight 717.76
_chemical_melting_point 410
_chemical_name_common
;5-(4-nitrophenyl)-15-(carbomethoxyphenyl)-10,20-
bis(phenyl)porphyrin
;
_chemical_name_systematic
;
5-(4-nitrophenyl)-15-(carbomethoxyphenyl)-10,20-bis(phenyl)porphyrin
;
_space_group_IT_number 2
_symmetry_cell_setting triclinic
_symmetry_space_group_name_Hall '-P 1'
_symmetry_space_group_name_H-M 'P -1'
_atom_sites_solution_hydrogens geom
_atom_sites_solution_primary direct
_atom_sites_solution_secondary difmap
_audit_creation_method SHELXL-97
_cell_angle_alpha 96.636(3)
_cell_angle_beta 91.808(3)
_cell_angle_gamma 102.738(3)
_cell_formula_units_Z 2
_cell_length_a 6.5450(9)
_cell_length_b 12.5885(18)
_cell_length_c 23.214(3)
_cell_measurement_temperature 173
_cell_volume 1849.9(4)
_computing_structure_refinement 'SHELXL-97 (Sheldrick, 1997)'
_computing_structure_solution 'SHELXS-97 (Sheldrick, 1990)'
_diffrn_ambient_temperature 173
_diffrn_measured_fraction_theta_full 0.999
_diffrn_measured_fraction_theta_max 0.999
_diffrn_measurement_device_type 'Bruker AXS Smart1000'
_diffrn_measurement_method 'O-Scan '
_diffrn_radiation_monochromator graphite
_diffrn_radiation_source 'fine-focus sealed tube'
_diffrn_radiation_type MoK\a
_diffrn_radiation_wavelength 0.71073
_diffrn_reflns_av_R_equivalents 0.0000
_diffrn_reflns_av_sigmaI/netI 0.0520
_diffrn_reflns_limit_h_max 8
_diffrn_reflns_limit_h_min -8
_diffrn_reflns_limit_k_max 16
_diffrn_reflns_limit_k_min -16
_diffrn_reflns_limit_l_max 30
_diffrn_reflns_limit_l_min 0
_diffrn_reflns_number 44414
_diffrn_reflns_theta_full 27.48
_diffrn_reflns_theta_max 27.48
_diffrn_reflns_theta_min 1.67
_exptl_absorpt_coefficient_mu 0.084
_exptl_absorpt_correction_type none
_exptl_crystal_colour purple
_exptl_crystal_density_diffrn 1.289
_exptl_crystal_density_method 'not measured'
_exptl_crystal_description needle
_exptl_crystal_F_000 748
_exptl_crystal_size_max 0.50
_exptl_crystal_size_mid 0.10
_exptl_crystal_size_min 0.03
_refine_diff_density_max 0.392
_refine_diff_density_min -0.286
_refine_diff_density_rms 0.061
_refine_ls_extinction_method none
_refine_ls_goodness_of_fit_ref 1.035
_refine_ls_hydrogen_treatment mixed
_refine_ls_matrix_type full
_refine_ls_number_parameters 503
_refine_ls_number_reflns 8483
_refine_ls_number_restraints 0
_refine_ls_restrained_S_all 1.035
_refine_ls_R_factor_all 0.0930
_refine_ls_R_factor_gt 0.0540
_refine_ls_shift/su_max 0.001
_refine_ls_shift/su_mean 0.000
_refine_ls_structure_factor_coef Fsqd
_refine_ls_weighting_details 'calc w=1/[\s^2^(Fo^2^)+(0.0880P)^2^+0.0000P] where P=(Fo^2^+2Fc^2^)/3'
_refine_ls_weighting_scheme calc
_refine_ls_wR_factor_gt 0.1417
_refine_ls_wR_factor_ref 0.1576
_reflns_number_gt 5109
_reflns_number_total 8483
_reflns_threshold_expression >2sigma(I)
_cod_data_source_file b713779f.txt
_cod_data_source_block ar92
_cod_original_sg_symbol_H-M P-1
_cod_database_code 7003193

loop_
_symmetry_equiv_pos_as_xyz
'x, y, z'
'-x, -y, -z'

loop_
_atom_site_label
_atom_site_type_symbol
_atom_site_fract_x
_atom_site_fract_y
_atom_site_fract_z
_atom_site_U_iso_or_equiv
_atom_site_adp_type
_atom_site_occupancy
_atom_site_symmetry_multiplicity
_atom_site_calc_flag
_atom_site_refinement_flags
_atom_site_disorder_assembly
_atom_site_disorder_group
O1 O 1.7335(2) 0.71855(12) 0.05515(6) 0.0252(3) Uani 1 1 d . . .
O2 O 1.5061(2) 0.62946(11) -0.01847(6) 0.0207(3) Uani 1 1 d . . .
O3 O -0.6404(2) 0.34006(13) 0.54295(6) 0.0324(4) Uani 1 1 d . . .
O4 O -0.8504(2) 0.25603(13) 0.46968(7) 0.0347(4) Uani 1 1 d . . .
N1 N 0.6956(2) 0.61977(12) 0.26726(6) 0.0136(3) Uani 1 1 d . . .
N2 N 0.2950(2) 0.56939(12) 0.32262(6) 0.0129(3) Uani 1 1 d . . .
N3 N 0.1903(2) 0.34445(12) 0.26516(6) 0.0140(3) Uani 1 1 d . . .
N4 N 0.5919(2) 0.39493(12) 0.20973(6) 0.0137(3) Uani 1 1 d . . .
N5 N -0.6799(3) 0.31054(14) 0.49085(8) 0.0217(4) Uani 1 1 d . . .
C1 C 0.8573(3) 0.62665(15) 0.23057(8) 0.0138(4) Uani 1 1 d . . .
C2 C 0.9672(3) 0.73932(15) 0.23646(8) 0.0168(4) Uani 1 1 d . . .
H2 H 1.0870 0.7690 0.2165 0.0193(19) Uiso 1 1 calc R . .
C3 C 0.8689(3) 0.79643(15) 0.27596(8) 0.0171(4) Uani 1 1 d . . .
H3 H 0.9095 0.8730 0.2886 0.0193(19) Uiso 1 1 calc R . .
C4 C 0.6953(3) 0.72211(14) 0.29511(8) 0.0146(4) Uani 1 1 d . . .
C5 C 0.5449(3) 0.74990(15) 0.33205(8) 0.0147(4) Uani 1 1 d . . .
C6 C 0.3584(3) 0.67791(15) 0.34410(8) 0.0140(4) Uani 1 1 d . . .
C7 C 0.2067(3) 0.71129(15) 0.38246(8) 0.0173(4) Uani 1 1 d . . .
H7 H 0.2157 0.7824 0.4026 0.0193(19) Uiso 1 1 calc R . .
C8 C 0.0511(3) 0.62188(15) 0.38386(8) 0.0159(4) Uani 1 1 d . . .
H8 H -0.0722 0.6177 0.4048 0.0193(19) Uiso 1 1 calc R . .
C9 C 0.1084(3) 0.53297(15) 0.34704(8) 0.0138(4) Uani 1 1 d . . .
C10 C -0.0137(3) 0.42474(15) 0.33942(8) 0.0141(4) Uani 1 1 d . . .
C11 C 0.0277(3) 0.33790(15) 0.30144(8) 0.0133(4) Uani 1 1 d . . .
C12 C -0.0783(3) 0.22470(15) 0.29722(8) 0.0167(4) Uani 1 1 d . . .
H12 H -0.1976 0.1954 0.3174 0.0193(19) Uiso 1 1 calc R . .
C13 C 0.0222(3) 0.16667(15) 0.25913(8) 0.0175(4) Uani 1 1 d . . .
H13 H -0.0151 0.0896 0.2479 0.0193(19) Uiso 1 1 calc R . .
C14 C 0.1940(3) 0.24180(15) 0.23895(8) 0.0146(4) Uani 1 1 d . . .
C15 C 0.3452(3) 0.21329(14) 0.20211(8) 0.0139(4) Uani 1 1 d . . .
C16 C 0.5303(3) 0.28546(14) 0.18895(8) 0.0136(4) Uani 1 1 d . . .
C17 C 0.6793(3) 0.25349(15) 0.14925(8) 0.0168(4) Uani 1 1 d . . .
H17 H 0.6716 0.1823 0.1293 0.0193(19) Uiso 1 1 calc R . .
C18 C 0.8300(3) 0.34372(15) 0.14610(8) 0.0167(4) Uani 1 1 d . . .
H18 H 0.9497 0.3488 0.1236 0.0193(19) Uiso 1 1 calc R . .
C19 C 0.7747(3) 0.43217(15) 0.18376(8) 0.0137(4) Uani 1 1 d . . .
C20 C 0.8960(3) 0.54085(15) 0.19149(8) 0.0132(4) Uani 1 1 d . . .
C21 C 1.0702(3) 0.56915(14) 0.15212(8) 0.0129(4) Uani 1 1 d . . .
C22 C 1.0235(3) 0.56027(14) 0.09231(8) 0.0147(4) Uani 1 1 d . . .
H22 H 0.8825 0.5339 0.0773 0.0179(19) Uiso 1 1 calc R . .
C23 C 1.1813(3) 0.58961(14) 0.05469(8) 0.0156(4) Uani 1 1 d . . .
H23 H 1.1478 0.5831 0.0141 0.0179(19) Uiso 1 1 calc R . .
C24 C 1.3889(3) 0.62870(14) 0.07640(8) 0.0135(4) Uani 1 1 d . . .
C25 C 1.4367(3) 0.63782(15) 0.13583(8) 0.0153(4) Uani 1 1 d . . .
H25 H 1.5778 0.6646 0.1508 0.0179(19) Uiso 1 1 calc R . .
C26 C 1.2788(3) 0.60792(15) 0.17344(8) 0.0151(4) Uani 1 1 d . . .
H26 H 1.3129 0.6139 0.2139 0.0179(19) Uiso 1 1 calc R . .
C27 C -0.1914(3) 0.39756(14) 0.37783(8) 0.0140(4) Uani 1 1 d . . .
C28 C -0.3968(3) 0.35392(15) 0.35554(8) 0.0173(4) Uani 1 1 d . . .
H28 H -0.4266 0.3438 0.3147 0.0179(19) Uiso 1 1 calc R . .
C29 C -0.5585(3) 0.32504(16) 0.39189(8) 0.0181(4) Uani 1 1 d . . .
H29 H -0.6980 0.2942 0.3765 0.0179(19) Uiso 1 1 calc R . .
C30 C -0.5109(3) 0.34237(15) 0.45140(8) 0.0160(4) Uani 1 1 d . . .
C31 C -0.3105(3) 0.38642(15) 0.47527(8) 0.0173(4) Uani 1 1 d . . .
H31 H -0.2827 0.3982 0.5162 0.0179(19) Uiso 1 1 calc R . .
C32 C -0.1510(3) 0.41307(14) 0.43829(8) 0.0155(4) Uani 1 1 d . . .
H32 H -0.0116 0.4424 0.4541 0.0179(19) Uiso 1 1 calc R . .
C33 C 0.5869(3) 0.86623(15) 0.36018(8) 0.0170(4) Uani 1 1 d . . .
C34 C 0.4594(3) 0.93548(16) 0.34648(9) 0.0233(5) Uani 1 1 d . . .
H34 H 0.3467 0.9095 0.3179 0.036(2) Uiso 1 1 calc R . .
C35 C 0.4950(3) 1.04244(17) 0.37411(10) 0.0304(5) Uani 1 1 d . . .
H35 H 0.4051 1.0887 0.3651 0.036(2) Uiso 1 1 calc R . .
C36 C 0.6620(4) 1.08154(17) 0.41493(10) 0.0306(5) Uani 1 1 d . . .
H36 H 0.6867 1.1547 0.4338 0.036(2) Uiso 1 1 calc R . .
C37 C 0.7922(4) 1.01397(17) 0.42812(10) 0.0317(5) Uani 1 1 d . . .
H37 H 0.9076 1.0410 0.4557 0.036(2) Uiso 1 1 calc R . .
C38 C 0.7546(3) 0.90634(16) 0.40103(9) 0.0241(5) Uani 1 1 d . . .
H38 H 0.8440 0.8600 0.4105 0.036(2) Uiso 1 1 calc R . .
C39 C 0.3025(3) 0.09702(15) 0.17482(8) 0.0168(4) Uani 1 1 d . . .
C40 C 0.1261(3) 0.05430(16) 0.13690(9) 0.0245(5) Uani 1 1 d . . .
H40 H 0.0325 0.0996 0.1292 0.036(2) Uiso 1 1 calc R . .
C41 C 0.0855(4) -0.05313(18) 0.11044(10) 0.0323(5) Uani 1 1 d . . .
H41 H -0.0352 -0.0813 0.0848 0.036(2) Uiso 1 1 calc R . .
C42 C 0.2217(4) -0.11932(17) 0.12149(10) 0.0326(6) Uani 1 1 d . . .
H42 H 0.1942 -0.1931 0.1034 0.036(2) Uiso 1 1 calc R . .
C43 C 0.3975(4) -0.07854(17) 0.15879(10) 0.0318(5) Uani 1 1 d . . .
H43 H 0.4911 -0.1241 0.1660 0.036(2) Uiso 1 1 calc R . .
C44 C 0.4375(3) 0.02886(16) 0.18579(9) 0.0234(5) Uani 1 1 d . . .
H44 H 0.5572 0.0561 0.2119 0.036(2) Uiso 1 1 calc R . .
C45 C 1.5618(3) 0.66478(15) 0.03808(8) 0.0159(4) Uani 1 1 d . . .
C46 C 1.6665(3) 0.66326(17) -0.05831(9) 0.0254(5) Uani 1 1 d . . .
H46A H 1.6896 0.7426 -0.0593 0.031(3) Uiso 1 1 calc R . .
H46B H 1.6211 0.6247 -0.0973 0.031(3) Uiso 1 1 calc R . .
H46C H 1.7974 0.6453 -0.0453 0.031(3) Uiso 1 1 calc R . .
H1 H 0.5991 0.5588 0.2729 0.042(7) Uiso 1 1 d R . .
H4 H 0.2760 0.4102 0.2631 0.044(7) Uiso 1 1 d R . .

loop_
_atom_site_aniso_label
_atom_site_aniso_U_11
_atom_site_aniso_U_22
_atom_site_aniso_U_33
_atom_site_aniso_U_23
_atom_site_aniso_U_13
_atom_site_aniso_U_12
O1 0.0175(7) 0.0311(8) 0.0239(8) 0.0046(6) 0.0049(6) -0.0023(6)
O2 0.0213(7) 0.0254(8) 0.0153(7) 0.0039(6) 0.0073(6) 0.0036(6)
O3 0.0350(9) 0.0454(10) 0.0214(8) 0.0097(7) 0.0144(7) 0.0143(8)
O4 0.0170(8) 0.0446(10) 0.0420(10) 0.0148(8) 0.0095(7) -0.0004(7)
N1 0.0142(8) 0.0121(8) 0.0137(8) 0.0005(6) 0.0029(6) 0.0015(6)
N2 0.0125(8) 0.0135(8) 0.0125(7) 0.0022(6) 0.0018(6) 0.0017(6)
N3 0.0142(8) 0.0123(8) 0.0146(8) 0.0006(6) 0.0018(6) 0.0018(6)
N4 0.0137(8) 0.0106(8) 0.0149(8) 0.0004(6) 0.0018(6) -0.0005(6)
N5 0.0196(9) 0.0217(9) 0.0285(10) 0.0104(7) 0.0103(7) 0.0098(7)
C1 0.0134(9) 0.0145(9) 0.0131(9) 0.0027(7) 0.0015(7) 0.0015(7)
C2 0.0145(9) 0.0148(10) 0.0192(10) 0.0018(7) 0.0034(8) -0.0007(8)
C3 0.0167(10) 0.0140(9) 0.0187(10) 0.0003(7) 0.0016(8) 0.0005(8)
C4 0.0153(9) 0.0122(9) 0.0151(9) 0.0010(7) -0.0006(7) 0.0010(7)
C5 0.0155(9) 0.0140(9) 0.0148(9) 0.0020(7) 0.0015(7) 0.0037(7)
C6 0.0167(10) 0.0135(9) 0.0124(9) 0.0023(7) 0.0023(7) 0.0045(7)
C7 0.0219(10) 0.0143(9) 0.0171(9) 0.0022(7) 0.0064(8) 0.0066(8)
C8 0.0175(10) 0.0148(9) 0.0171(9) 0.0038(7) 0.0070(8) 0.0055(8)
C9 0.0144(9) 0.0150(9) 0.0128(9) 0.0024(7) 0.0019(7) 0.0045(7)
C10 0.0130(9) 0.0167(10) 0.0134(9) 0.0044(7) 0.0016(7) 0.0039(7)
C11 0.0102(9) 0.0156(9) 0.0135(9) 0.0020(7) 0.0013(7) 0.0017(7)
C12 0.0131(9) 0.0173(10) 0.0185(10) 0.0028(8) 0.0032(7) 0.0003(8)
C13 0.0156(10) 0.0143(9) 0.0202(10) -0.0006(7) 0.0036(8) -0.0009(8)
C14 0.0134(9) 0.0147(9) 0.0148(9) 0.0012(7) 0.0006(7) 0.0012(7)
C15 0.0139(9) 0.0130(9) 0.0144(9) 0.0019(7) 0.0011(7) 0.0024(7)
C16 0.0135(9) 0.0135(9) 0.0135(9) 0.0018(7) 0.0023(7) 0.0023(7)
C17 0.0182(10) 0.0130(9) 0.0195(10) -0.0001(7) 0.0052(8) 0.0046(8)
C18 0.0174(10) 0.0164(10) 0.0173(10) 0.0018(7) 0.0072(8) 0.0051(8)
C19 0.0143(9) 0.0157(9) 0.0120(9) 0.0020(7) 0.0021(7) 0.0047(7)
C20 0.0109(9) 0.0166(9) 0.0125(9) 0.0020(7) 0.0022(7) 0.0033(7)
C21 0.0150(9) 0.0103(9) 0.0138(9) 0.0021(7) 0.0037(7) 0.0032(7)
C22 0.0124(9) 0.0122(9) 0.0177(9) -0.0014(7) -0.0001(7) 0.0008(7)
C23 0.0189(10) 0.0135(9) 0.0131(9) -0.0002(7) 0.0007(7) 0.0017(8)
C24 0.0140(9) 0.0107(9) 0.0167(9) 0.0022(7) 0.0040(7) 0.0038(7)
C25 0.0126(9) 0.0137(9) 0.0190(10) 0.0018(7) 0.0009(7) 0.0018(7)
C26 0.0144(9) 0.0165(10) 0.0137(9) 0.0024(7) -0.0001(7) 0.0022(7)
C27 0.0147(9) 0.0118(9) 0.0162(9) 0.0021(7) 0.0045(7) 0.0038(7)
C28 0.0146(10) 0.0211(10) 0.0164(9) 0.0030(8) 0.0013(7) 0.0038(8)
C29 0.0116(9) 0.0223(10) 0.0212(10) 0.0052(8) 0.0008(8) 0.0045(8)
C30 0.0150(9) 0.0147(9) 0.0209(10) 0.0060(8) 0.0080(8) 0.0056(8)
C31 0.0229(10) 0.0140(9) 0.0151(9) 0.0008(7) 0.0039(8) 0.0045(8)
C32 0.0156(10) 0.0123(9) 0.0171(9) 0.0013(7) 0.0014(7) -0.0002(7)
C33 0.0200(10) 0.0133(9) 0.0170(9) 0.0017(7) 0.0076(8) 0.0016(8)
C34 0.0192(10) 0.0159(10) 0.0343(12) 0.0041(9) 0.0049(9) 0.0024(8)
C35 0.0276(12) 0.0153(11) 0.0503(15) 0.0066(10) 0.0096(11) 0.0074(9)
C36 0.0400(14) 0.0125(10) 0.0369(13) -0.0040(9) 0.0119(11) 0.0032(9)
C37 0.0416(14) 0.0202(11) 0.0281(12) -0.0053(9) -0.0015(10) 0.0005(10)
C38 0.0285(12) 0.0161(10) 0.0256(11) -0.0020(8) 0.0003(9) 0.0032(9)
C39 0.0168(10) 0.0128(9) 0.0193(10) 0.0004(7) 0.0072(8) -0.0001(7)
C40 0.0255(11) 0.0182(10) 0.0266(11) -0.0029(8) 0.0016(9) 0.0011(9)
C41 0.0334(13) 0.0254(12) 0.0313(12) -0.0063(9) 0.0034(10) -0.0030(10)
C42 0.0439(14) 0.0114(10) 0.0369(13) -0.0056(9) 0.0161(11) -0.0033(10)
C43 0.0357(13) 0.0147(11) 0.0465(14) 0.0035(10) 0.0133(11) 0.0076(10)
C44 0.0227(11) 0.0146(10) 0.0320(12) 0.0026(8) 0.0061(9) 0.0017(8)
C45 0.0163(10) 0.0129(9) 0.0191(10) 0.0034(7) 0.0044(8) 0.0036(8)
C46 0.0262(12) 0.0321(12) 0.0219(11) 0.0119(9) 0.0115(9) 0.0091(9)

loop_
_atom_type_symbol
_atom_type_description
_atom_type_scat_dispersion_real
_atom_type_scat_dispersion_imag
_atom_type_scat_source
C C 0.0033 0.0016 'International Tables Vol C Tables 4.2.6.8 and 6.1.1.4'
H H 0.0000 0.0000 'International Tables Vol C Tables 4.2.6.8 and 6.1.1.4'
N N 0.0061 0.0033 'International Tables Vol C Tables 4.2.6.8 and 6.1.1.4'
O O 0.0106 0.0060 'International Tables Vol C Tables 4.2.6.8 and 6.1.1.4'

loop_
_geom_angle_atom_site_label_1
_geom_angle_atom_site_label_2
_geom_angle_atom_site_label_3
_geom_angle
_geom_angle_site_symmetry_1
_geom_angle_site_symmetry_3
_geom_angle_publ_flag
C45 O2 C46 115.17(15) . . ?
C4 N1 C1 109.93(15) . . ?
C4 N1 H1 122.8 . . ?
C1 N1 H1 127.3 . . ?
C6 N2 C9 105.22(15) . . ?
C14 N3 C11 109.78(15) . . ?
C14 N3 H4 131.1 . . ?
C11 N3 H4 119.1 . . ?
C19 N4 C16 105.17(15) . . ?
O3 N5 O4 124.14(17) . . ?
O3 N5 C30 117.58(17) . . ?
O4 N5 C30 118.28(17) . . ?
N1 C1 C20 126.12(16) . . ?
N1 C1 C2 107.05(15) . . ?
C20 C1 C2 126.65(17) . . ?
C3 C2 C1 107.57(16) . . ?
C3 C2 H2 126.2 . . ?
C1 C2 H2 126.2 . . ?
C2 C3 C4 108.57(17) . . ?
C2 C3 H3 125.7 . . ?
C4 C3 H3 125.7 . . ?
N1 C4 C5 126.82(17) . . ?
N1 C4 C3 106.86(16) . . ?
C5 C4 C3 126.18(17) . . ?
C4 C5 C6 125.39(17) . . ?
C4 C5 C33 116.63(16) . . ?
C6 C5 C33 117.97(16) . . ?
N2 C6 C5 126.00(16) . . ?
N2 C6 C7 110.85(15) . . ?
C5 C6 C7 123.14(16) . . ?
C8 C7 C6 106.64(16) . . ?
C8 C7 H7 126.7 . . ?
C6 C7 H7 126.7 . . ?
C7 C8 C9 106.53(16) . . ?
C7 C8 H8 126.7 . . ?
C9 C8 H8 126.7 . . ?
N2 C9 C10 126.21(16) . . ?
N2 C9 C8 110.74(16) . . ?
C10 C9 C8 123.04(16) . . ?
C11 C10 C9 125.11(17) . . ?
C11 C10 C27 116.97(16) . . ?
C9 C10 C27 117.74(16) . . ?
N3 C11 C10 125.98(16) . . ?
N3 C11 C12 107.15(15) . . ?
C10 C11 C12 126.63(17) . . ?
C13 C12 C11 107.81(16) . . ?
C13 C12 H12 126.1 . . ?
C11 C12 H12 126.1 . . ?
C12 C13 C14 108.13(17) . . ?
C12 C13 H13 125.9 . . ?
C14 C13 H13 125.9 . . ?
N3 C14 C15 126.99(17) . . ?
N3 C14 C13 107.12(15) . . ?
C15 C14 C13 125.76(17) . . ?
C14 C15 C16 125.47(16) . . ?
C14 C15 C39 116.33(16) . . ?
C16 C15 C39 118.20(16) . . ?
N4 C16 C15 125.66(16) . . ?
N4 C16 C17 110.58(15) . . ?
C15 C16 C17 123.73(16) . . ?
C18 C17 C16 106.85(16) . . ?
C18 C17 H17 126.6 . . ?
C16 C17 H17 126.6 . . ?
C17 C18 C19 106.68(16) . . ?
C17 C18 H18 126.7 . . ?
C19 C18 H18 126.7 . . ?
N4 C19 C20 125.92(16) . . ?
N4 C19 C18 110.73(16) . . ?
C20 C19 C18 123.35(16) . . ?
C1 C20 C19 125.23(16) . . ?
C1 C20 C21 116.98(16) . . ?
C19 C20 C21 117.64(15) . . ?
C26 C21 C22 118.83(16) . . ?
C26 C21 C20 121.88(16) . . ?
C22 C21 C20 119.25(16) . . ?
C23 C22 C21 120.69(17) . . ?
C23 C22 H22 119.7 . . ?
C21 C22 H22 119.7 . . ?
C22 C23 C24 120.08(17) . . ?
C22 C23 H23 120.0 . . ?
C24 C23 H23 120.0 . . ?
C25 C24 C23 119.62(16) . . ?
C25 C24 C45 118.36(16) . . ?
C23 C24 C45 121.99(17) . . ?
C26 C25 C24 120.26(17) . . ?
C26 C25 H25 119.9 . . ?
C24 C25 H25 119.9 . . ?
C25 C26 C21 120.52(17) . . ?
C25 C26 H26 119.7 . . ?
C21 C26 H26 119.7 . . ?
C28 C27 C32 118.57(16) . . ?
C28 C27 C10 122.05(16) . . ?
C32 C27 C10 119.36(16) . . ?
C29 C28 C27 121.18(17) . . ?
C29 C28 H28 119.4 . . ?
C27 C28 H28 119.4 . . ?
C28 C29 C30 118.13(17) . . ?
C28 C29 H29 120.9 . . ?
C30 C29 H29 120.9 . . ?
C31 C30 C29 122.56(17) . . ?
C31 C30 N5 118.39(17) . . ?
C29 C30 N5 119.04(17) . . ?
C30 C31 C32 118.43(17) . . ?
C30 C31 H31 120.8 . . ?
C32 C31 H31 120.8 . . ?
C31 C32 C27 121.12(17) . . ?
C31 C32 H32 119.4 . . ?
C27 C32 H32 119.4 . . ?
C34 C33 C38 118.99(18) . . ?
C34 C33 C5 120.83(18) . . ?
C38 C33 C5 120.18(17) . . ?
C33 C34 C35 120.6(2) . . ?
C33 C34 H34 119.7 . . ?
C35 C34 H34 119.7 . . ?
C36 C35 C34 120.0(2) . . ?
C36 C35 H35 120.0 . . ?
C34 C35 H35 120.0 . . ?
C37 C36 C35 119.90(19) . . ?
C37 C36 H36 120.0 . . ?
C35 C36 H36 120.0 . . ?
C36 C37 C38 120.1(2) . . ?
C36 C37 H37 119.9 . . ?
C38 C37 H37 119.9 . . ?
C37 C38 C33 120.4(2) . . ?
C37 C38 H38 119.8 . . ?
C33 C38 H38 119.8 . . ?
C40 C39 C44 118.61(18) . . ?
C40 C39 C15 120.10(17) . . ?
C44 C39 C15 121.28(17) . . ?
C41 C40 C39 120.9(2) . . ?
C41 C40 H40 119.5 . . ?
C39 C40 H40 119.5 . . ?
C42 C41 C40 119.7(2) . . ?
C42 C41 H41 120.1 . . ?
C40 C41 H41 120.1 . . ?
C43 C42 C41 120.3(2) . . ?
C43 C42 H42 119.9 . . ?
C41 C42 H42 119.9 . . ?
C42 C43 C44 120.1(2) . . ?
C42 C43 H43 119.9 . . ?
C44 C43 H43 119.9 . . ?
C43 C44 C39 120.4(2) . . ?
C43 C44 H44 119.8 . . ?
C39 C44 H44 119.8 . . ?
O1 C45 O2 123.29(17) . . ?
O1 C45 C24 124.39(18) . . ?
O2 C45 C24 112.32(16) . . ?
O2 C46 H46A 109.5 . . ?
O2 C46 H46B 109.5 . . ?
H46A C46 H46B 109.5 . . ?
O2 C46 H46C 109.5 . . ?
H46A C46 H46C 109.5 . . ?
H46B C46 H46C 109.5 . . ?

loop_
_geom_bond_atom_site_label_1
_geom_bond_atom_site_label_2
_geom_bond_distance
_geom_bond_site_symmetry_2
_geom_bond_publ_flag
O1 C45 1.205(2) . ?
O2 C45 1.348(2) . ?
O2 C46 1.447(2) . ?
O3 N5 1.225(2) . ?
O4 N5 1.228(2) . ?
N1 C4 1.373(2) . ?
N1 C1 1.374(2) . ?
N1 H1 0.9050 . ?
N2 C6 1.366(2) . ?
N2 C9 1.371(2) . ?
N3 C14 1.369(2) . ?
N3 C11 1.372(2) . ?
N3 H4 0.8987 . ?
N4 C19 1.370(2) . ?
N4 C16 1.372(2) . ?
N5 C30 1.475(2) . ?
C1 C20 1.401(2) . ?
C1 C2 1.431(2) . ?
C2 C3 1.364(3) . ?
C2 H2 0.9500 . ?
C3 C4 1.422(2) . ?
C3 H3 0.9500 . ?
C4 C5 1.401(2) . ?
C5 C6 1.408(2) . ?
C5 C33 1.495(2) . ?
C6 C7 1.452(2) . ?
C7 C8 1.346(3) . ?
C7 H7 0.9500 . ?
C8 C9 1.452(2) . ?
C8 H8 0.9500 . ?
C9 C10 1.408(2) . ?
C10 C11 1.403(2) . ?
C10 C27 1.492(2) . ?
C11 C12 1.431(2) . ?
C12 C13 1.359(3) . ?
C12 H12 0.9500 . ?
C13 C14 1.430(2) . ?
C13 H13 0.9500 . ?
C14 C15 1.407(3) . ?
C15 C16 1.410(2) . ?
C15 C39 1.489(2) . ?
C16 C17 1.451(2) . ?
C17 C18 1.341(3) . ?
C17 H17 0.9500 . ?
C18 C19 1.452(2) . ?
C18 H18 0.9500 . ?
C19 C20 1.411(2) . ?
C20 C21 1.492(2) . ?
C21 C26 1.398(2) . ?
C21 C22 1.398(2) . ?
C22 C23 1.388(2) . ?
C22 H22 0.9500 . ?
C23 C24 1.395(2) . ?
C23 H23 0.9500 . ?
C24 C25 1.391(3) . ?
C24 C45 1.486(3) . ?
C25 C26 1.390(2) . ?
C25 H25 0.9500 . ?
C26 H26 0.9500 . ?
C27 C28 1.393(3) . ?
C27 C32 1.403(3) . ?
C28 C29 1.386(3) . ?
C28 H28 0.9500 . ?
C29 C30 1.388(3) . ?
C29 H29 0.9500 . ?
C30 C31 1.377(3) . ?
C31 C32 1.381(3) . ?
C31 H31 0.9500 . ?
C32 H32 0.9500 . ?
C33 C34 1.388(3) . ?
C33 C38 1.392(3) . ?
C34 C35 1.390(3) . ?
C34 H34 0.9500 . ?
C35 C36 1.387(3) . ?
C35 H35 0.9500 . ?
C36 C37 1.381(3) . ?
C36 H36 0.9500 . ?
C37 C38 1.392(3) . ?
C37 H37 0.9500 . ?
C38 H38 0.9500 . ?
C39 C40 1.397(3) . ?
C39 C44 1.397(3) . ?
C40 C41 1.384(3) . ?
C40 H40 0.9500 . ?
C41 C42 1.384(3) . ?
C41 H41 0.9500 . ?
C42 C43 1.382(3) . ?
C42 H42 0.9500 . ?
C43 C44 1.388(3) . ?
C43 H43 0.9500 . ?
C44 H44 0.9500 . ?
C46 H46A 0.9800 . ?
C46 H46B 0.9800 . ?
C46 H46C 0.9800 . ?

loop_
_geom_torsion_atom_site_label_1
_geom_torsion_atom_site_label_2
_geom_torsion_atom_site_label_3
_geom_torsion_atom_site_label_4
_geom_torsion
_geom_torsion_site_symmetry_1
_geom_torsion_site_symmetry_2
_geom_torsion_site_symmetry_3
_geom_torsion_site_symmetry_4
_geom_torsion_publ_flag
C4 N1 C1 C20 -174.23(17) . . . . ?
C4 N1 C1 C2 1.1(2) . . . . ?
N1 C1 C2 C3 -0.2(2) . . . . ?
C20 C1 C2 C3 175.06(18) . . . . ?
C1 C2 C3 C4 -0.7(2) . . . . ?
C1 N1 C4 C5 174.28(17) . . . . ?
C1 N1 C4 C3 -1.5(2) . . . . ?
C2 C3 C4 N1 1.3(2) . . . . ?
C2 C3 C4 C5 -174.48(18) . . . . ?
N1 C4 C5 C6 -4.5(3) . . . . ?
C3 C4 C5 C6 170.54(18) . . . . ?
N1 C4 C5 C33 176.22(17) . . . . ?
C3 C4 C5 C33 -8.8(3) . . . . ?
C9 N2 C6 C5 178.77(17) . . . . ?
C9 N2 C6 C7 -0.8(2) . . . . ?
C4 C5 C6 N2 1.0(3) . . . . ?
C33 C5 C6 N2 -179.69(17) . . . . ?
C4 C5 C6 C7 -179.50(18) . . . . ?
C33 C5 C6 C7 -0.2(3) . . . . ?
N2 C6 C7 C8 -0.1(2) . . . . ?
C5 C6 C7 C8 -179.63(17) . . . . ?
C6 C7 C8 C9 0.9(2) . . . . ?
C6 N2 C9 C10 -177.65(17) . . . . ?
C6 N2 C9 C8 1.3(2) . . . . ?
C7 C8 C9 N2 -1.4(2) . . . . ?
C7 C8 C9 C10 177.61(17) . . . . ?
N2 C9 C10 C11 -5.6(3) . . . . ?
C8 C9 C10 C11 175.52(17) . . . . ?
N2 C9 C10 C27 169.36(17) . . . . ?
C8 C9 C10 C27 -9.5(3) . . . . ?
C14 N3 C11 C10 173.90(17) . . . . ?
C14 N3 C11 C12 -0.7(2) . . . . ?
C9 C10 C11 N3 -1.1(3) . . . . ?
C27 C10 C11 N3 -176.13(16) . . . . ?
C9 C10 C11 C12 172.46(17) . . . . ?
C27 C10 C11 C12 -2.6(3) . . . . ?
N3 C11 C12 C13 0.2(2) . . . . ?
C10 C11 C12 C13 -174.39(18) . . . . ?
C11 C12 C13 C14 0.4(2) . . . . ?
C11 N3 C14 C15 -175.13(17) . . . . ?
C11 N3 C14 C13 0.9(2) . . . . ?
C12 C13 C14 N3 -0.8(2) . . . . ?
C12 C13 C14 C15 175.31(18) . . . . ?
N3 C14 C15 C16 5.0(3) . . . . ?
C13 C14 C15 C16 -170.43(18) . . . . ?
N3 C14 C15 C39 -174.55(17) . . . . ?
C13 C14 C15 C39 10.1(3) . . . . ?
C19 N4 C16 C15 -177.61(17) . . . . ?
C19 N4 C16 C17 0.4(2) . . . . ?
C14 C15 C16 N4 -0.3(3) . . . . ?
C39 C15 C16 N4 179.20(17) . . . . ?
C14 C15 C16 C17 -178.02(18) . . . . ?
C39 C15 C16 C17 1.5(3) . . . . ?
N4 C16 C17 C18 -0.1(2) . . . . ?
C15 C16 C17 C18 177.88(18) . . . . ?
C16 C17 C18 C19 -0.1(2) . . . . ?
C16 N4 C19 C20 179.43(17) . . . . ?
C16 N4 C19 C18 -0.5(2) . . . . ?
C17 C18 C19 N4 0.4(2) . . . . ?
C17 C18 C19 C20 -179.51(17) . . . . ?
N1 C1 C20 C19 -0.5(3) . . . . ?
C2 C1 C20 C19 -174.97(18) . . . . ?
N1 C1 C20 C21 174.86(16) . . . . ?
C2 C1 C20 C21 0.4(3) . . . . ?
N4 C19 C20 C1 5.2(3) . . . . ?
C18 C19 C20 C1 -174.91(17) . . . . ?
N4 C19 C20 C21 -170.15(16) . . . . ?
C18 C19 C20 C21 9.7(3) . . . . ?
C1 C20 C21 C26 63.8(2) . . . . ?
C19 C20 C21 C26 -120.43(19) . . . . ?
C1 C20 C21 C22 -114.01(19) . . . . ?
C19 C20 C21 C22 61.8(2) . . . . ?
C26 C21 C22 C23 -0.1(3) . . . . ?
C20 C21 C22 C23 177.75(16) . . . . ?
C21 C22 C23 C24 -0.2(3) . . . . ?
C22 C23 C24 C25 0.1(3) . . . . ?
C22 C23 C24 C45 -177.80(16) . . . . ?
C23 C24 C25 C26 0.2(3) . . . . ?
C45 C24 C25 C26 178.19(16) . . . . ?
C24 C25 C26 C21 -0.5(3) . . . . ?
C22 C21 C26 C25 0.4(3) . . . . ?
C20 C21 C26 C25 -177.38(16) . . . . ?
C11 C10 C27 C28 -60.9(2) . . . . ?
C9 C10 C27 C28 123.7(2) . . . . ?
C11 C10 C27 C32 117.11(19) . . . . ?
C9 C10 C27 C32 -58.3(2) . . . . ?
C32 C27 C28 C29 -0.7(3) . . . . ?
C10 C27 C28 C29 177.34(17) . . . . ?
C27 C28 C29 C30 1.0(3) . . . . ?
C28 C29 C30 C31 -0.3(3) . . . . ?
C28 C29 C30 N5 -179.00(16) . . . . ?
O3 N5 C30 C31 10.9(3) . . . . ?
O4 N5 C30 C31 -168.83(17) . . . . ?
O3 N5 C30 C29 -170.32(17) . . . . ?
O4 N5 C30 C29 10.0(3) . . . . ?
C29 C30 C31 C32 -0.7(3) . . . . ?
N5 C30 C31 C32 178.01(16) . . . . ?
C30 C31 C32 C27 1.0(3) . . . . ?
C28 C27 C32 C31 -0.3(3) . . . . ?
C10 C27 C32 C31 -178.43(17) . . . . ?
C4 C5 C33 C34 113.7(2) . . . . ?
C6 C5 C33 C34 -65.7(2) . . . . ?
C4 C5 C33 C38 -66.8(2) . . . . ?
C6 C5 C33 C38 113.8(2) . . . . ?
C38 C33 C34 C35 -1.6(3) . . . . ?
C5 C33 C34 C35 177.89(18) . . . . ?
C33 C34 C35 C36 1.4(3) . . . . ?
C34 C35 C36 C37 -0.2(3) . . . . ?
C35 C36 C37 C38 -0.8(3) . . . . ?
C36 C37 C38 C33 0.5(3) . . . . ?
C34 C33 C38 C37 0.7(3) . . . . ?
C5 C33 C38 C37 -178.83(18) . . . . ?
C14 C15 C39 C40 62.6(2) . . . . ?
C16 C15 C39 C40 -117.0(2) . . . . ?
C14 C15 C39 C44 -118.2(2) . . . . ?
C16 C15 C39 C44 62.3(2) . . . . ?
C44 C39 C40 C41 -0.3(3) . . . . ?
C15 C39 C40 C41 179.01(18) . . . . ?
C39 C40 C41 C42 -0.2(3) . . . . ?
C40 C41 C42 C43 0.0(3) . . . . ?
C41 C42 C43 C44 0.6(3) . . . . ?
C42 C43 C44 C39 -1.0(3) . . . . ?
C40 C39 C44 C43 0.9(3) . . . . ?
C15 C39 C44 C43 -178.42(18) . . . . ?
C46 O2 C45 O1 -1.6(3) . . . . ?
C46 O2 C45 C24 179.05(15) . . . . ?
C25 C24 C45 O1 -13.3(3) . . . . ?
C23 C24 C45 O1 164.64(19) . . . . ?
C25 C24 C45 O2 165.97(16) . . . . ?
C23 C24 C45 O2 -16.1(2) . . . . ?
